data_2107221
loop_
_publ_author_name
'Belushkin, A. V.'
'David, W. I. F.'
'Shuvalov, L. A.'
'Ibberson, R. M.'

_publ_section_title
;
 High-resolution neutron powder diffraction studies of the structure of
 CsDSO4
;
_journal_issue 2
_journal_name_full 'Acta Crystallographica B (39,1983-)'
_journal_page_first 161
_journal_page_last 166
_journal_paper_doi 10.1107/S010876819001076X
_journal_volume 47
_journal_year 1991
_chemical_formula_sum 'Cs D1.17 O4 S'
_chemical_name_systematic 'Cs D1.17 (S O4)'
_space_group_IT_number 141
_symmetry_space_group_name_Hall '-I 4bd 2'
_symmetry_space_group_name_H-M 'I 41/a m d :2'
_cell_angle_alpha 90
_cell_angle_beta 90
_cell_angle_gamma 90
_cell_formula_units_Z 4
_cell_length_a 5.74147
_cell_length_b 5.74147
_cell_length_c 14.31508
_cell_volume 471.889
_citation_journal_id_ASTM ASBSDK
_cod_data_source_file Belushkin_ASBSDK_1991_1601.cif
_cod_data_source_block D1.17Cs1O4S1
_cod_original_cell_volume 471.8891
_cod_original_formula_sum 'D1.17 Cs1 O4 S1'
_cod_database_code 2107221

loop_
_symmetry_equiv_pos_as_xyz
x,y,z
-y+1/4,x+3/4,z+1/4
-x+1/2,-y,z+1/2
y+1/4,-x+1/4,z+3/4
x,-y,-z
y+1/4,x+3/4,-z+1/4
-x+1/2,y,-z+1/2
-y+1/4,-x+1/4,-z+3/4
-x,-y,-z
y-1/4,-x-3/4,-z-1/4
x-1/2,y,-z-1/2
-y-1/4,x-1/4,-z-3/4
-x,y,z
-y-1/4,-x-3/4,z-1/4
x-1/2,-y,z-1/2
y-1/4,x-1/4,z-3/4
x+1/2,y+1/2,z+1/2
-y+3/4,x+5/4,z+3/4
-x+1,-y+1/2,z+1
y+3/4,-x+3/4,z+5/4
x+1/2,-y+1/2,-z+1/2
y+3/4,x+5/4,-z+3/4
-x+1,y+1/2,-z+1
-y+3/4,-x+3/4,-z+5/4
-x+1/2,-y+1/2,-z+1/2
y+1/4,-x-1/4,-z+1/4
x,y+1/2,-z
-y+1/4,x+1/4,-z-1/4
-x+1/2,y+1/2,z+1/2
-y+1/4,-x-1/4,z+1/4
x,-y+1/2,z
y+1/4,x+1/4,z-1/4

loop_
_atom_site_label
_atom_site_type_symbol
_atom_site_fract_x
_atom_site_fract_y
_atom_site_fract_z
_atom_site_occupancy
_atom_site_U_iso_or_equiv
D1 D+1 0.25 0.586 0.25 0.246 0.0
Cs1 Cs+1 0.5 0.25 0.125 1 0.0
S1 S+6 0 0.75 0.125 1 0.0
O2 O-2 0.0273 0.4928 0.1607 0.25 0.0
D2 D+1 0 0.25 0.1607 0.094 0.0
O1 O-2 0.0559 0.586 0.2038 0.25 0.0
